data_7050587
loop_
_publ_author_name
'Jos\'e P\'erez'
'Luis Garc\'ia'
'Eduardo P\'erez'
'Jos\'e Luis Serrano'
'Jos\'e Francisco Mart\'inez'
'Gregorio S\'anchez'
'Gregorio L\'opez'
'Arturo Espinosa'
'Malva Liu'
'Franciso Sanz'

_publ_section_title
;
 Solid state conformational and theoretical study of complexes
 containing the (CxN)Pd moiety (CxN = 2-(phenylazo)phenyl-C,N and its
 derivatives)
;
_journal_issue 10
_journal_name_full 'New J. Chem.'
_journal_page_first 1490
_journal_page_last 1496
_journal_paper_doi 10.1039/b302653a
_journal_volume 27
_journal_year 2003
_chemical_formula_sum 'C37.13 H34.25 Cl0.25 N3 O5 P Pd'
_chemical_formula_weight 748.66
_space_group_IT_number 2
_symmetry_cell_setting triclinic
_symmetry_space_group_name_Hall '-P 1'
_symmetry_space_group_name_H-M 'P -1'
_atom_sites_solution_hydrogens geom
_atom_sites_solution_primary direct
_atom_sites_solution_secondary difmap
_audit_creation_method SHELXL-97
_cell_angle_alpha 92.7670(6)
_cell_angle_beta 105.6230(7)
_cell_angle_gamma 114.9541(5)
_cell_formula_units_Z 4
_cell_length_a 15.0010(2)
_cell_length_b 15.7410(2)
_cell_length_c 18.1390(3)
_cell_measurement_temperature 293(2)
_cell_volume 3675.01(9)
_computing_structure_refinement 'SHELXL-97 (Sheldrick, 1997)'
_computing_structure_solution 'SHELXS-97 (Sheldrick, 1990)'
_diffrn_ambient_temperature 293(2)
_diffrn_measured_fraction_theta_full 0.000
_diffrn_measured_fraction_theta_max 0.988
_diffrn_radiation_monochromator graphite
_diffrn_radiation_source 'fine-focus sealed tube'
_diffrn_radiation_type MoK\a
_diffrn_radiation_wavelength 0.71073
_diffrn_reflns_av_R_equivalents 0.0476
_diffrn_reflns_av_sigmaI/netI 0.0718
_diffrn_reflns_limit_h_max 18
_diffrn_reflns_limit_h_min -20
_diffrn_reflns_limit_k_max 21
_diffrn_reflns_limit_k_min -18
_diffrn_reflns_limit_l_max 24
_diffrn_reflns_limit_l_min -24
_diffrn_reflns_number 45274
_diffrn_reflns_theta_full 0.50
_diffrn_reflns_theta_max 29.12
_diffrn_reflns_theta_min 1.19
_exptl_absorpt_coefficient_mu 0.611
_exptl_absorpt_correction_type none
_exptl_crystal_density_diffrn 1.353
_exptl_crystal_density_method 'not measured'
_exptl_crystal_F_000 1533
_refine_diff_density_max 1.370
_refine_diff_density_min -1.167
_refine_diff_density_rms 0.237
_refine_ls_extinction_method none
_refine_ls_goodness_of_fit_ref 1.016
_refine_ls_hydrogen_treatment mixed
_refine_ls_matrix_type full
_refine_ls_number_parameters 869
_refine_ls_number_reflns 19544
_refine_ls_number_restraints 31
_refine_ls_restrained_S_all 1.019
_refine_ls_R_factor_all 0.1071
_refine_ls_R_factor_gt 0.0531
_refine_ls_shift/su_max 0.089
_refine_ls_shift/su_mean 0.004
_refine_ls_structure_factor_coef Fsqd
_refine_ls_weighting_details 'calc w=1/[\s^2^(Fo^2^)+(0.1036P)^2^+0.0000P] where P=(Fo^2^+2Fc^2^)/3'
_refine_ls_weighting_scheme calc
_refine_ls_wR_factor_gt 0.1503
_refine_ls_wR_factor_ref 0.1849
_reflns_number_gt 11435
_reflns_number_total 19544
_reflns_threshold_expression >2sigma(I)
_cod_data_source_file b302653a.txt
_cod_data_source_block compound_2
_cod_original_cell_volume 3675.00(9)
_cod_original_sg_symbol_H-M P-1
_cod_database_code 7050587

loop_
_symmetry_equiv_pos_as_xyz
'x, y, z'
'-x, -y, -z'

loop_
_atom_site_label
_atom_site_type_symbol
_atom_site_fract_x
_atom_site_fract_y
_atom_site_fract_z
_atom_site_U_iso_or_equiv
_atom_site_adp_type
_atom_site_occupancy
_atom_site_symmetry_multiplicity
_atom_site_calc_flag
_atom_site_refinement_flags
_atom_site_disorder_assembly
_atom_site_disorder_group
Pd1 Pd 0.28628(2) 0.297338(17) 0.004270(15) 0.04369(10) Uani 1 1 d . . .
Pd2 Pd 0.10124(2) -0.27373(2) 0.565973(16) 0.05606(11) Uani 1 1 d . . .
P1 P 0.29119(7) 0.15679(6) -0.01468(5) 0.0432(2) Uani 1 1 d . . .
P2 P 0.26814(9) -0.19627(7) 0.64371(6) 0.0564(3) Uani 1 1 d . . .
C1 C 0.4243(3) 0.3637(2) 0.0896(2) 0.0512(9) Uani 1 1 d . . .
N3 N 0.1446(2) 0.2459(2) -0.08364(17) 0.0473(7) Uani 1 1 d . . .
N2 N 0.3063(3) 0.4361(2) 0.02027(19) 0.0546(8) Uani 1 1 d . . .
C23 C 0.1780(3) 0.0624(2) -0.0883(2) 0.0456(8) Uani 1 1 d . . .
O5 O 0.2839(2) -0.0039(2) 0.27591(15) 0.0641(7) Uani 1 1 d . . .
C17 C 0.3974(3) 0.1665(2) -0.0493(2) 0.0448(8) Uani 1 1 d . . .
C29 C 0.2982(3) 0.1065(2) 0.0736(2) 0.0437(8) Uani 1 1 d . . .
C33 C 0.2487(3) 0.0915(3) 0.1906(2) 0.0540(9) Uani 1 1 d . . .
H33 H 0.2179 0.1076 0.2234 0.065 Uiso 1 1 calc R . .
O4 O -0.0845(2) -0.1503(2) -0.25281(16) 0.0682(8) Uani 1 1 d . . .
C31 C 0.3390(3) 0.0070(3) 0.1602(2) 0.0545(9) Uani 1 1 d . . .
H31 H 0.3688 -0.0337 0.1726 0.065 Uiso 1 1 calc R . .
C18 C 0.4661(3) 0.2557(2) -0.0571(2) 0.0515(9) Uani 1 1 d . . .
H18 H 0.4603 0.3094 -0.0404 0.062 Uiso 1 1 calc R . .
O8 O 0.2687(3) -0.1788(2) 0.97366(17) 0.0718(8) Uani 1 1 d . . .
C27 C 0.0112(3) -0.0744(3) -0.1247(2) 0.0555(10) Uani 1 1 d . . .
H27 H -0.0422 -0.1197 -0.1104 0.067 Uiso 1 1 calc R . .
C32 C 0.2916(3) 0.0296(2) 0.2087(2) 0.0494(9) Uani 1 1 d . . .
C57 C 0.2662(3) -0.1813(3) 0.8976(2) 0.0573(10) Uani 1 1 d . . .
C25 C 0.0828(3) -0.0099(3) -0.2238(2) 0.0571(10) Uani 1 1 d . . .
H25 H 0.0777 -0.0111 -0.2762 0.068 Uiso 1 1 calc R . .
C26 C 0.0037(3) -0.0779(3) -0.2017(2) 0.0504(9) Uani 1 1 d . . .
C28 C 0.0963(3) -0.0050(2) -0.0681(2) 0.0492(9) Uani 1 1 d . . .
H28 H 0.0995 -0.0030 -0.0161 0.059 Uiso 1 1 calc R . .
C24 C 0.1688(3) 0.0590(3) -0.1670(2) 0.0541(9) Uani 1 1 d . . .
H24 H 0.2219 0.1044 -0.1816 0.065 Uiso 1 1 calc R . .
C54 C 0.2729(3) -0.1893(3) 0.7452(2) 0.0560(10) Uani 1 1 d . . .
C20 C 0.5542(3) 0.1877(3) -0.1135(2) 0.0516(9) Uani 1 1 d . . .
N6 N 0.1199(3) -0.1564(2) 0.51065(18) 0.0602(9) Uani 1 1 d . . .
C21 C 0.4852(3) 0.0976(2) -0.1057(2) 0.0521(9) Uani 1 1 d . . .
H21 H 0.4918 0.0440 -0.1215 0.062 Uiso 1 1 calc R . .
N1 N 0.3951(3) 0.5001(2) 0.0607(2) 0.0717(11) Uani 1 1 d . . .
C30 C 0.3418(3) 0.0452(3) 0.0937(2) 0.0509(9) Uani 1 1 d . . .
H30 H 0.3735 0.0295 0.0614 0.061 Uiso 1 1 calc R . .
C58 C 0.3521(3) -0.1788(3) 0.8823(2) 0.0609(10) Uani 1 1 d . . .
H58 H 0.4082 -0.1742 0.9229 0.073 Uiso 1 1 calc R . .
C34 C 0.2517(3) 0.1296(3) 0.1232(2) 0.0526(9) Uani 1 1 d . . .
H34 H 0.2225 0.1708 0.1110 0.063 Uiso 1 1 calc R . .
C22 C 0.4082(3) 0.0879(2) -0.0752(2) 0.0510(9) Uani 1 1 d . . .
H22 H 0.3620 0.0274 -0.0717 0.061 Uiso 1 1 calc R . .
C7 C 0.2349(4) 0.4702(3) -0.0208(2) 0.0602(11) Uani 1 1 d . . .
N5 N -0.0606(3) -0.3538(3) 0.51137(18) 0.0634(9) Uani 1 1 d . . .
C66 C 0.3395(3) -0.0726(3) 0.6360(2) 0.0614(11) Uani 1 1 d . . .
C59 C 0.3557(3) -0.1832(3) 0.8068(2) 0.0582(10) Uani 1 1 d . . .
H59 H 0.4139 -0.1819 0.7971 0.070 Uiso 1 1 calc R . .
C2 C 0.4885(3) 0.3330(3) 0.1377(2) 0.0636(11) Uani 1 1 d . . .
H2 H 0.4697 0.2681 0.1321 0.076 Uiso 1 1 calc R . .
C55 C 0.1887(4) -0.1888(3) 0.7624(2) 0.0667(11) Uani 1 1 d . . .
H55 H 0.1336 -0.1910 0.7222 0.080 Uiso 1 1 calc R . .
N4 N -0.1047(3) -0.4347(3) 0.5296(2) 0.0745(11) Uani 1 1 d . . .
C38 C 0.0713(3) -0.3916(3) 0.6129(2) 0.0638(11) Uani 1 1 d . . .
C56 C 0.1840(3) -0.1852(3) 0.8378(2) 0.0648(11) Uani 1 1 d . . .
H56 H 0.1263 -0.1854 0.8479 0.078 Uiso 1 1 calc R . .
C60 C 0.3506(3) -0.2489(3) 0.6293(2) 0.0581(10) Uani 1 1 d . . .
C44 C -0.1318(3) -0.3235(3) 0.4665(2) 0.0638(11) Uani 1 1 d . . .
C3 C 0.5812(3) 0.3970(3) 0.1949(3) 0.0775(14) Uani 1 1 d . . .
H3 H 0.6215 0.3738 0.2276 0.093 Uiso 1 1 calc R . .
C65 C 0.4575(4) -0.2012(3) 0.6614(3) 0.0707(12) Uani 1 1 d . . .
H65 H 0.4883 -0.1404 0.6914 0.085 Uiso 1 1 calc R . .
C12 C 0.2659(5) 0.5433(3) -0.0621(3) 0.0840(16) Uani 1 1 d . . .
H12 H 0.3341 0.5720 -0.0624 0.101 Uiso 1 1 calc R . .
C39 C 0.1305(4) -0.4208(3) 0.6683(3) 0.0707(12) Uani 1 1 d . . .
H39 H 0.2000 -0.3787 0.6933 0.085 Uiso 1 1 calc R . .
C43 C -0.0348(4) -0.4586(3) 0.5809(2) 0.0693(13) Uani 1 1 d . . .
C6 C 0.4589(3) 0.4623(3) 0.1005(3) 0.0677(12) Uani 1 1 d . . .
C72 C 0.1767(4) -0.1942(4) 0.9912(3) 0.0799(14) Uani 1 1 d . . .
H72A H 0.1897 -0.1902 1.0464 0.120 Uiso 1 1 calc R . .
H72B H 0.1223 -0.2562 0.9647 0.120 Uiso 1 1 calc R . .
H72C H 0.1559 -0.1465 0.9745 0.120 Uiso 1 1 calc R . .
C62 C 0.3671(4) -0.3796(3) 0.5715(3) 0.0820(15) Uani 1 1 d . . .
H62 H 0.3363 -0.4399 0.5407 0.098 Uiso 1 1 calc R . .
C71 C 0.3516(4) 0.0031(3) 0.6889(3) 0.0740(13) Uani 1 1 d . . .
H71 H 0.3223 -0.0100 0.7287 0.089 Uiso 1 1 calc R . .
C61 C 0.3075(4) -0.3384(3) 0.5841(2) 0.0670(12) Uani 1 1 d . . .
H61 H 0.2358 -0.3715 0.5617 0.080 Uiso 1 1 calc R . .
O6 O 0.0814(3) -0.0753(3) 0.5946(2) 0.1019(12) Uani 1 1 d . . .
C53 C 0.1516(4) -0.1419(3) 0.4468(3) 0.0693(12) Uani 1 1 d . . .
C67 C 0.3796(4) -0.0488(3) 0.5754(3) 0.0759(13) Uani 1 1 d . . .
H67 H 0.3704 -0.0977 0.5387 0.091 Uiso 1 1 calc R . .
C64 C 0.5187(4) -0.2415(3) 0.6502(3) 0.0810(14) Uani 1 1 d . . .
H64 H 0.5904 -0.2088 0.6729 0.097 Uiso 1 1 calc R . .
C4 C 0.6134(4) 0.4939(4) 0.2032(3) 0.0952(18) Uani 1 1 d . . .
H4 H 0.6757 0.5358 0.2407 0.114 Uiso 1 1 calc R . .
C42 C -0.0763(4) -0.5487(3) 0.6008(3) 0.0865(17) Uani 1 1 d . . .
H42 H -0.1463 -0.5906 0.5781 0.104 Uiso 1 1 calc R . .
C50 C 0.1061(4) -0.0818(4) 0.5367(3) 0.0746(13) Uani 1 1 d . . .
C11 C 0.1970(7) 0.5732(4) -0.1021(4) 0.115(3) Uani 1 1 d . . .
H11 H 0.2172 0.6215 -0.1306 0.138 Uiso 1 1 calc R . .
C40 C 0.0898(4) -0.5115(3) 0.6882(3) 0.0774(14) Uani 1 1 d . . .
H40 H 0.1332 -0.5284 0.7248 0.093 Uiso 1 1 calc R . .
O9 O 0.5343(3) -0.3705(3) 0.5919(3) 0.1329(19) Uani 1 1 d D . .
C49 C -0.1148(5) -0.2814(4) 0.4040(3) 0.0831(15) Uani 1 1 d . . .
H49 H -0.0568 -0.2724 0.3899 0.100 Uiso 1 1 calc R . .
C37 C 0.3184(4) -0.0741(4) 0.2938(3) 0.0852(15) Uani 1 1 d . . .
H37A H 0.3088 -0.0919 0.3420 0.128 Uiso 1 1 calc R . .
H37B H 0.3906 -0.0486 0.2986 0.128 Uiso 1 1 calc R . .
H37C H 0.2791 -0.1291 0.2528 0.128 Uiso 1 1 calc R . .
C47 C -0.2687(6) -0.2608(5) 0.3833(4) 0.108(2) Uani 1 1 d . . .
H47 H -0.3146 -0.2398 0.3551 0.130 Uiso 1 1 calc R . .
C52 C 0.1557(5) -0.0495(4) 0.4247(3) 0.0884(17) Uani 1 1 d . . .
H52A H 0.2250 -0.0065 0.4251 0.106 Uiso 1 1 calc R . .
H52B H 0.1073 -0.0611 0.3731 0.106 Uiso 1 1 calc R . .
C63 C 0.4729(4) -0.3316(4) 0.6044(3) 0.0869(16) Uani 1 1 d . A .
C45 C -0.2176(4) -0.3348(4) 0.4889(3) 0.0871(15) Uani 1 1 d . . .
H45 H -0.2298 -0.3642 0.5308 0.105 Uiso 1 1 calc R . .
C5 C 0.5538(4) 0.5282(3) 0.1562(4) 0.0973(19) Uani 1 1 d . . .
H5 H 0.5751 0.5934 0.1607 0.117 Uiso 1 1 calc R . .
C41 C -0.0123(5) -0.5753(3) 0.6546(3) 0.0886(17) Uani 1 1 d . . .
H41 H -0.0384 -0.6355 0.6676 0.106 Uiso 1 1 calc R . .
C10 C 0.0986(7) 0.5312(5) -0.0996(4) 0.133(3) Uani 1 1 d . . .
H10 H 0.0514 0.5512 -0.1274 0.159 Uiso 1 1 calc R . .
C51 C 0.1267(5) -0.0090(4) 0.4840(3) 0.0952(17) Uani 1 1 d . . .
H51A H 0.0651 -0.0012 0.4602 0.114 Uiso 1 1 calc R . .
H51B H 0.1827 0.0524 0.5127 0.114 Uiso 1 1 calc R . .
C46 C -0.2843(5) -0.3014(5) 0.4476(5) 0.114(2) Uani 1 1 d . . .
H46 H -0.3401 -0.3062 0.4633 0.137 Uiso 1 1 calc R . .
C8 C 0.1352(4) 0.4269(4) -0.0177(3) 0.0777(13) Uani 1 1 d . . .
H8 H 0.1151 0.3775 0.0098 0.093 Uiso 1 1 calc R . .
C9 C 0.0652(5) 0.4589(5) -0.0569(4) 0.109(2) Uani 1 1 d . . .
H9 H -0.0022 0.4328 -0.0547 0.131 Uiso 1 1 calc R . .
C48 C -0.1859(6) -0.2523(5) 0.3621(3) 0.1021(19) Uani 1 1 d . . .
H48 H -0.1762 -0.2262 0.3183 0.122 Uiso 1 1 calc R . .
O3 O 0.6260(2) 0.19100(19) -0.14602(18) 0.0671(8) Uani 1 1 d . . .
O7 O 0.1753(4) -0.1941(2) 0.4138(2) 0.0996(13) Uani 1 1 d . . .
O2 O 0.0372(3) 0.1830(3) -0.0119(2) 0.0976(12) Uani 1 1 d . . .
O1 O 0.2093(3) 0.2968(3) -0.1812(2) 0.1234(18) Uani 1 1 d . . .
O10 O 0.4982(4) 0.2126(3) 0.6218(3) 0.1304(17) Uani 1 1 d . . .
C13 C 0.1361(4) 0.2595(3) -0.1571(3) 0.0756(14) Uani 1 1 d . . .
C16 C 0.0498(3) 0.1995(3) -0.0736(3) 0.0647(11) Uani 1 1 d . . .
C70 C 0.4069(4) 0.0971(3) 0.6820(3) 0.0837(15) Uani 1 1 d . . .
H70 H 0.4167 0.1465 0.7185 0.100 Uiso 1 1 calc R . .
C36 C -0.0996(4) -0.1555(4) -0.3327(3) 0.104(2) Uani 1 1 d . . .
H36A H -0.1640 -0.2099 -0.3610 0.156 Uiso 1 1 calc R . .
H36B H -0.0435 -0.1616 -0.3442 0.156 Uiso 1 1 calc R . .
H36C H -0.1017 -0.0986 -0.3478 0.156 Uiso 1 1 calc R . .
C14 C 0.0214(5) 0.2169(5) -0.2055(3) 0.116(2) Uani 1 1 d . . .
H14A H 0.0039 0.2661 -0.2250 0.139 Uiso 1 1 calc R . .
H14B H 0.0049 0.1690 -0.2493 0.139 Uiso 1 1 calc R . .
C69 C 0.4465(4) 0.1171(4) 0.6230(4) 0.0887(16) Uani 1 1 d . . .
C68 C 0.4329(4) 0.0445(4) 0.5672(3) 0.0864(15) Uani 1 1 d . . .
H68 H 0.4589 0.0584 0.5258 0.104 Uiso 1 1 calc R . .
C15 C -0.0347(4) 0.1741(4) -0.1512(3) 0.0991(19) Uani 1 1 d . . .
H15A H -0.0741 0.1054 -0.1679 0.119 Uiso 1 1 calc R . .
H15B H -0.0817 0.2003 -0.1477 0.119 Uiso 1 1 calc R . .
C74 C 0.5423(9) 0.2376(6) 0.5637(6) 0.199(5) Uani 1 1 d . . .
H74A H 0.5765 0.3058 0.5697 0.299 Uiso 1 1 calc R . .
H74B H 0.4892 0.2110 0.5139 0.299 Uiso 1 1 calc R . .
H74C H 0.5920 0.2133 0.5672 0.299 Uiso 1 1 calc R . .
C19 C 0.5430(3) 0.2660(3) -0.0893(2) 0.0583(10) Uani 1 1 d . . .
H19 H 0.5875 0.3263 -0.0948 0.070 Uiso 1 1 calc R . .
C35 C 0.7003(4) 0.2848(3) -0.1517(3) 0.103(2) Uani 1 1 d . . .
H35A H 0.7477 0.2781 -0.1752 0.155 Uiso 1 1 calc R . .
H35B H 0.7382 0.3232 -0.1005 0.155 Uiso 1 1 calc R . .
H35C H 0.6640 0.3149 -0.1831 0.155 Uiso 1 1 calc R . .
C73 C 0.5038(4) -0.4594(3) 0.5489(3) 0.176(7) Uani 0.592(13) 1 d PRDU A 1
H73A H 0.5641 -0.4675 0.5501 0.264 Uiso 0.592(13) 1 calc PR A 1
H73B H 0.4654 -0.4637 0.4960 0.264 Uiso 0.592(13) 1 calc PR A 1
H73C H 0.4609 -0.5085 0.5710 0.264 Uiso 0.592(13) 1 calc PR A 1
C73' C 0.6288(4) -0.3389(3) 0.6338(3) 0.171(10) Uani 0.408(13) 1 d PRDU A 2
H73D H 0.6587 -0.3753 0.6153 0.256 Uiso 0.408(13) 1 calc PR A 2
H73E H 0.6324 -0.3443 0.6869 0.256 Uiso 0.408(13) 1 calc PR A 2
H73F H 0.6666 -0.2731 0.6309 0.256 Uiso 0.408(13) 1 calc PR A 2
Cl1 Cl 0.0990(4) 0.3891(3) 0.2474(3) 0.277(8) Uani 0.25 1 d PRU . .
Cl2 Cl 0.2560(4) 0.4759(3) 0.3493(3) 0.244(6) Uani 0.25 1 d PRU . .
C75 C 0.2022(4) 0.4361(3) 0.2673(3) 0.200(18) Uani 0.25 1 d PRU . .
H75A H 0.2201 0.4875 0.2381 0.240 Uiso 0.25 1 calc PR . .
H75B H 0.2274 0.3929 0.2516 0.240 Uiso 0.25 1 calc PR . .

loop_
_atom_site_aniso_label
_atom_site_aniso_U_11
_atom_site_aniso_U_22
_atom_site_aniso_U_33
_atom_site_aniso_U_23
_atom_site_aniso_U_13
_atom_site_aniso_U_12
Pd1 0.04072(16) 0.03562(14) 0.05402(17) 0.00678(11) 0.01080(12) 0.01939(11)
Pd2 0.05218(19) 0.05862(19) 0.04813(17) 0.01261(13) 0.00627(13) 0.02225(15)
P1 0.0411(5) 0.0362(4) 0.0530(5) 0.0071(4) 0.0136(4) 0.0190(4)
P2 0.0526(6) 0.0546(6) 0.0531(5) 0.0078(4) 0.0072(5) 0.0223(5)
C1 0.046(2) 0.0431(18) 0.058(2) 0.0022(16) 0.0059(17) 0.0221(16)
N3 0.0435(17) 0.0411(15) 0.0547(17) 0.0101(13) 0.0078(13) 0.0215(13)
N2 0.058(2) 0.0400(16) 0.0672(19) 0.0063(14) 0.0129(16) 0.0278(15)
C23 0.0449(19) 0.0385(17) 0.055(2) 0.0095(14) 0.0146(16) 0.0214(15)
O5 0.0733(19) 0.0782(19) 0.0585(15) 0.0269(14) 0.0275(14) 0.0449(16)
C17 0.0416(19) 0.0376(17) 0.0553(19) 0.0070(14) 0.0145(16) 0.0189(14)
C29 0.0412(19) 0.0379(17) 0.0496(18) 0.0045(14) 0.0118(15) 0.0178(14)
C33 0.051(2) 0.063(2) 0.058(2) 0.0074(18) 0.0202(18) 0.0322(19)
O4 0.0539(16) 0.0658(17) 0.0585(16) -0.0028(13) 0.0067(13) 0.0115(14)
C31 0.059(2) 0.052(2) 0.065(2) 0.0185(18) 0.022(2) 0.0349(18)
C18 0.051(2) 0.0367(17) 0.068(2) 0.0079(16) 0.0215(19) 0.0200(16)
O8 0.077(2) 0.093(2) 0.0580(17) 0.0194(15) 0.0208(15) 0.0502(18)
C27 0.043(2) 0.055(2) 0.063(2) 0.0122(18) 0.0144(18) 0.0184(17)
C32 0.0399(19) 0.0465(19) 0.054(2) 0.0067(16) 0.0102(16) 0.0151(16)
C57 0.063(3) 0.045(2) 0.063(2) 0.0066(17) 0.011(2) 0.0285(18)
C25 0.061(3) 0.058(2) 0.047(2) 0.0088(17) 0.0166(18) 0.0231(19)
C26 0.047(2) 0.050(2) 0.054(2) 0.0039(16) 0.0117(17) 0.0247(17)
C28 0.044(2) 0.0504(19) 0.0488(19) 0.0067(15) 0.0117(16) 0.0194(16)
C24 0.055(2) 0.047(2) 0.057(2) 0.0105(17) 0.0218(18) 0.0182(17)
C54 0.054(2) 0.052(2) 0.054(2) 0.0085(17) 0.0035(18) 0.0252(18)
C20 0.049(2) 0.053(2) 0.061(2) 0.0110(17) 0.0213(18) 0.0285(17)
N6 0.065(2) 0.063(2) 0.0520(18) 0.0176(15) 0.0159(16) 0.0296(17)
C21 0.061(2) 0.0397(18) 0.064(2) 0.0106(16) 0.0247(19) 0.0277(17)
N1 0.067(2) 0.0402(17) 0.090(2) 0.0041(17) 0.000(2) 0.0244(17)
C30 0.055(2) 0.050(2) 0.058(2) 0.0112(17) 0.0237(18) 0.0296(17)
C58 0.054(2) 0.071(3) 0.056(2) 0.0134(19) 0.0063(19) 0.035(2)
C34 0.053(2) 0.048(2) 0.064(2) 0.0096(17) 0.0176(19) 0.0305(17)
C22 0.053(2) 0.0369(17) 0.064(2) 0.0071(16) 0.0195(18) 0.0200(16)
C7 0.071(3) 0.042(2) 0.065(2) 0.0043(17) 0.007(2) 0.0337(19)
N5 0.058(2) 0.068(2) 0.0490(17) 0.0060(16) 0.0014(15) 0.0240(17)
C66 0.055(2) 0.055(2) 0.066(2) 0.0069(19) 0.009(2) 0.0231(19)
C59 0.050(2) 0.060(2) 0.065(2) 0.0112(18) 0.0130(19) 0.0281(19)
C2 0.057(2) 0.047(2) 0.076(3) 0.0061(19) 0.006(2) 0.0234(19)
C55 0.063(3) 0.084(3) 0.058(2) 0.006(2) 0.004(2) 0.047(2)
N4 0.062(2) 0.067(2) 0.066(2) 0.0121(18) -0.0012(18) 0.0162(19)
C38 0.065(3) 0.062(2) 0.050(2) 0.0136(18) 0.0052(19) 0.022(2)
C56 0.058(3) 0.077(3) 0.066(3) 0.013(2) 0.014(2) 0.041(2)
C60 0.050(2) 0.053(2) 0.057(2) 0.0047(17) 0.0071(18) 0.0181(18)
C44 0.054(3) 0.066(3) 0.052(2) 0.0019(19) -0.0025(19) 0.022(2)
C3 0.051(3) 0.061(3) 0.097(3) 0.008(2) -0.009(2) 0.024(2)
C65 0.063(3) 0.060(2) 0.071(3) -0.009(2) 0.006(2) 0.023(2)
C12 0.102(4) 0.053(3) 0.081(3) 0.009(2) 0.003(3) 0.036(3)
C39 0.069(3) 0.066(3) 0.066(3) 0.018(2) 0.008(2) 0.028(2)
C43 0.068(3) 0.059(2) 0.058(2) 0.0142(19) 0.002(2) 0.019(2)
C6 0.054(2) 0.043(2) 0.089(3) 0.002(2) 0.000(2) 0.0202(18)
C72 0.083(3) 0.086(3) 0.077(3) 0.017(2) 0.028(3) 0.042(3)
C62 0.067(3) 0.059(3) 0.096(3) -0.015(2) 0.008(3) 0.022(2)
C71 0.090(3) 0.069(3) 0.063(2) 0.013(2) 0.015(2) 0.043(3)
C61 0.058(3) 0.058(2) 0.070(3) -0.002(2) 0.008(2) 0.020(2)
O6 0.140(4) 0.125(3) 0.080(2) 0.028(2) 0.055(2) 0.082(3)
C53 0.085(3) 0.062(3) 0.056(2) 0.012(2) 0.024(2) 0.027(2)
C67 0.080(3) 0.071(3) 0.080(3) 0.019(2) 0.026(3) 0.036(3)
C64 0.051(3) 0.077(3) 0.098(3) -0.010(3) 0.005(2) 0.028(2)
C4 0.061(3) 0.061(3) 0.117(4) -0.007(3) -0.018(3) 0.015(2)
C42 0.082(3) 0.065(3) 0.072(3) 0.013(2) 0.000(3) 0.010(3)
C50 0.088(3) 0.090(3) 0.061(3) 0.023(2) 0.023(3) 0.054(3)
C11 0.137(6) 0.066(3) 0.112(5) 0.013(3) -0.018(4) 0.053(4)
C40 0.086(3) 0.068(3) 0.070(3) 0.020(2) 0.009(3) 0.036(3)
O9 0.087(3) 0.104(3) 0.190(5) -0.044(3) 0.015(3) 0.053(3)
C49 0.090(4) 0.098(4) 0.062(3) 0.012(3) 0.009(3) 0.052(3)
C37 0.099(4) 0.105(4) 0.085(3) 0.050(3) 0.043(3) 0.065(3)
C47 0.111(5) 0.122(5) 0.107(5) 0.024(4) 0.013(4) 0.079(4)
C52 0.125(5) 0.080(3) 0.066(3) 0.029(2) 0.036(3) 0.047(3)
C63 0.070(3) 0.082(3) 0.104(4) -0.007(3) 0.020(3) 0.037(3)
C45 0.069(3) 0.092(4) 0.088(3) 0.016(3) 0.010(3) 0.035(3)
C5 0.070(3) 0.048(2) 0.134(5) -0.003(3) -0.012(3) 0.019(2)
C41 0.106(4) 0.061(3) 0.076(3) 0.020(2) 0.014(3) 0.026(3)
C10 0.157(7) 0.101(5) 0.124(5) -0.015(4) -0.039(5) 0.099(5)
C51 0.125(5) 0.092(4) 0.099(4) 0.045(3) 0.047(4) 0.067(4)
C46 0.084(4) 0.120(5) 0.143(6) 0.012(4) 0.021(4) 0.060(4)
C8 0.078(3) 0.083(3) 0.088(3) 0.010(3) 0.021(3) 0.054(3)
C9 0.097(4) 0.111(5) 0.132(5) 0.000(4) 0.011(4) 0.077(4)
C48 0.125(5) 0.124(5) 0.068(3) 0.022(3) 0.012(3) 0.076(4)
O3 0.0691(19) 0.0623(17) 0.090(2) 0.0186(15) 0.0439(17) 0.0365(15)
O7 0.148(4) 0.074(2) 0.092(2) 0.0169(18) 0.067(3) 0.047(2)
O2 0.078(2) 0.120(3) 0.102(3) 0.049(2) 0.049(2) 0.036(2)
O1 0.105(3) 0.138(4) 0.073(2) 0.019(2) 0.040(2) -0.002(3)
O10 0.155(4) 0.073(2) 0.165(4) 0.054(3) 0.062(4) 0.043(3)
C13 0.073(3) 0.069(3) 0.061(3) 0.011(2) 0.014(2) 0.015(2)
C16 0.047(2) 0.059(2) 0.087(3) 0.026(2) 0.016(2) 0.0242(19)
C70 0.106(4) 0.061(3) 0.077(3) 0.014(2) 0.016(3) 0.040(3)
C36 0.090(4) 0.102(4) 0.057(3) -0.005(3) 0.002(3) 0.002(3)
C14 0.086(4) 0.127(5) 0.081(4) 0.026(3) -0.013(3) 0.024(4)
C69 0.084(4) 0.066(3) 0.112(4) 0.034(3) 0.023(3) 0.033(3)
C68 0.086(4) 0.085(3) 0.100(4) 0.033(3) 0.041(3) 0.040(3)
C15 0.051(3) 0.105(4) 0.114(4) 0.020(3) -0.004(3) 0.028(3)
C74 0.316(15) 0.117(6) 0.211(9) 0.091(7) 0.165(11) 0.084(8)
C19 0.059(2) 0.0383(18) 0.087(3) 0.0149(18) 0.037(2) 0.0217(17)
C35 0.103(4) 0.084(3) 0.169(6) 0.049(4) 0.097(4) 0.049(3)
C73 0.182(11) 0.146(10) 0.216(11) 0.002(7) 0.060(8) 0.094(8)
C73' 0.162(13) 0.182(13) 0.187(13) -0.006(8) 0.061(9) 0.094(9)
Cl1 0.277(11) 0.260(10) 0.301(11) 0.043(8) 0.045(8) 0.158(8)
Cl2 0.248(10) 0.234(9) 0.256(10) 0.041(7) 0.065(8) 0.125(8)
C75 0.19(2) 0.20(2) 0.21(2) 0.039(10) 0.048(11) 0.099(12)

loop_
_atom_type_symbol
_atom_type_description
_atom_type_scat_dispersion_real
_atom_type_scat_dispersion_imag
_atom_type_scat_source
C C 0.0033 0.0016 'International Tables Vol C Tables 4.2.6.8 and 6.1.1.4'
H H 0.0000 0.0000 'International Tables Vol C Tables 4.2.6.8 and 6.1.1.4'
O O 0.0106 0.0060 'International Tables Vol C Tables 4.2.6.8 and 6.1.1.4'
N N 0.0061 0.0033 'International Tables Vol C Tables 4.2.6.8 and 6.1.1.4'
P P 0.1023 0.0942 'International Tables Vol C Tables 4.2.6.8 and 6.1.1.4'
Pd Pd -0.9988 1.0072 'International Tables Vol C Tables 4.2.6.8 and 6.1.1.4'
Cl Cl 0.1484 0.1585 'International Tables Vol C Tables 4.2.6.8 and 6.1.1.4'

loop_
_geom_angle_atom_site_label_1
_geom_angle_atom_site_label_2
_geom_angle_atom_site_label_3
_geom_angle
_geom_angle_site_symmetry_1
_geom_angle_site_symmetry_3
_geom_angle_publ_flag
C1 Pd1 N2 78.28(14) . . ?
C1 Pd1 N3 172.74(13) . . ?
N2 Pd1 N3 94.47(12) . . ?
C1 Pd1 P1 95.64(11) . . ?
N2 Pd1 P1 170.51(10) . . ?
N3 Pd1 P1 91.51(8) . . ?
C38 Pd2 N6 175.25(15) . . ?
C38 Pd2 N5 78.47(16) . . ?
N6 Pd2 N5 96.83(14) . . ?
C38 Pd2 P2 94.09(12) . . ?
N6 Pd2 P2 90.66(10) . . ?
N5 Pd2 P2 169.84(10) . . ?
C17 P1 C29 110.14(17) . . ?
C17 P1 C23 102.82(16) . . ?
C29 P1 C23 104.11(15) . . ?
C17 P1 Pd1 112.57(11) . . ?
C29 P1 Pd1 110.98(12) . . ?
C23 P1 Pd1 115.64(13) . . ?
C66 P2 C60 103.2(2) . . ?
C66 P2 C54 103.56(19) . . ?
C60 P2 C54 108.48(19) . . ?
C66 P2 Pd2 116.24(15) . . ?
C60 P2 Pd2 115.02(13) . . ?
C54 P2 Pd2 109.51(14) . . ?
C2 C1 C6 115.8(3) . . ?
C2 C1 Pd1 134.2(3) . . ?
C6 C1 Pd1 110.0(3) . . ?
C13 N3 C16 111.8(4) . . ?
C13 N3 Pd1 123.0(3) . . ?
C16 N3 Pd1 125.0(3) . . ?
N1 N2 C7 115.4(3) . . ?
N1 N2 Pd1 117.4(3) . . ?
C7 N2 Pd1 126.3(2) . . ?
C24 C23 C28 118.2(3) . . ?
C24 C23 P1 120.4(3) . . ?
C28 C23 P1 121.3(3) . . ?
C32 O5 C37 117.3(3) . . ?
C22 C17 C18 117.8(3) . . ?
C22 C17 P1 123.2(3) . . ?
C18 C17 P1 118.7(3) . . ?
C30 C29 C34 118.3(3) . . ?
C30 C29 P1 125.7(3) . . ?
C34 C29 P1 116.0(3) . . ?
C32 C33 C34 119.8(4) . . ?
C26 O4 C36 119.0(3) . . ?
C30 C31 C32 119.9(4) . . ?
C19 C18 C17 121.1(3) . . ?
C57 O8 C72 118.5(4) . . ?
C26 C27 C28 121.0(4) . . ?
O5 C32 C33 114.9(4) . . ?
O5 C32 C31 125.1(4) . . ?
C33 C32 C31 119.9(4) . . ?
O8 C57 C58 116.3(4) . . ?
O8 C57 C56 123.7(4) . . ?
C58 C57 C56 120.0(4) . . ?
C24 C25 C26 119.0(3) . . ?
C27 C26 O4 115.9(3) . . ?
C27 C26 C25 120.0(3) . . ?
O4 C26 C25 124.1(3) . . ?
C27 C28 C23 120.3(3) . . ?
C25 C24 C23 121.5(3) . . ?
C55 C54 C59 117.8(4) . . ?
C55 C54 P2 117.4(3) . . ?
C59 C54 P2 124.8(3) . . ?
O3 C20 C19 124.5(3) . . ?
O3 C20 C21 116.9(3) . . ?
C19 C20 C21 118.6(4) . . ?
C50 N6 C53 110.8(4) . . ?
C50 N6 Pd2 123.8(3) . . ?
C53 N6 Pd2 125.3(3) . . ?
C22 C21 C20 120.4(3) . . ?
N2 N1 C6 112.4(3) . . ?
C31 C30 C29 121.5(4) . . ?
C57 C58 C59 120.4(4) . . ?
C33 C34 C29 120.7(4) . . ?
C21 C22 C17 121.5(3) . . ?
C8 C7 C12 121.6(5) . . ?
C8 C7 N2 117.4(4) . . ?
C12 C7 N2 120.9(4) . . ?
N4 N5 C44 113.4(4) . . ?
N4 N5 Pd2 117.1(3) . . ?
C44 N5 Pd2 128.5(3) . . ?
C67 C66 C71 117.0(4) . . ?
C67 C66 P2 121.3(3) . . ?
C71 C66 P2 121.6(4) . . ?
C58 C59 C54 120.7(4) . . ?
C1 C2 C3 121.7(4) . . ?
C54 C55 C56 121.9(4) . . ?
N5 N4 C43 112.8(4) . . ?
C39 C38 C43 114.6(4) . . ?
C39 C38 Pd2 134.4(3) . . ?
C43 C38 Pd2 111.0(3) . . ?
C57 C56 C55 119.1(4) . . ?
C65 C60 C61 117.8(4) . . ?
C65 C60 P2 121.9(3) . . ?
C61 C60 P2 120.3(3) . . ?
C49 C44 C45 120.5(5) . . ?
C49 C44 N5 120.8(5) . . ?
C45 C44 N5 118.7(4) . . ?
C4 C3 C2 120.9(5) . . ?
C64 C65 C60 121.4(4) . . ?
C11 C12 C7 120.4(6) . . ?
C38 C39 C40 122.7(4) . . ?
N4 C43 C42 116.5(4) . . ?
N4 C43 C38 120.2(4) . . ?
C42 C43 C38 123.2(4) . . ?
N1 C6 C1 120.3(3) . . ?
N1 C6 C5 116.2(4) . . ?
C1 C6 C5 123.3(4) . . ?
C61 C62 C63 119.5(4) . . ?
C70 C71 C66 120.5(5) . . ?
C62 C61 C60 121.8(4) . . ?
O7 C53 N6 125.3(4) . . ?
O7 C53 C52 125.2(4) . . ?
N6 C53 C52 109.4(4) . . ?
C68 C67 C66 122.8(5) . . ?
C65 C64 C63 119.4(4) . . ?
C5 C4 C3 119.8(4) . . ?
C41 C42 C43 119.6(5) . . ?
O6 C50 N6 124.0(5) . . ?
O6 C50 C51 125.6(5) . . ?
N6 C50 C51 110.3(4) . . ?
C10 C11 C12 118.7(7) . . ?
C41 C40 C39 121.1(5) . . ?
C73' O9 C63 122.3(4) . . ?
C73' O9 C73 107.9(5) . . ?
C63 O9 C73 128.0(4) . . ?
C44 C49 C48 118.9(6) . . ?
C48 C47 C46 119.1(7) . . ?
C51 C52 C53 105.5(4) . . ?
O9 C63 C62 120.7(5) . . ?
O9 C63 C64 119.2(5) . . ?
C62 C63 C64 120.1(5) . . ?
C46 C45 C44 118.9(6) . . ?
C4 C5 C6 118.6(4) . . ?
C40 C41 C42 118.8(5) . . ?
C11 C10 C9 122.5(6) . . ?
C52 C51 C50 103.9(4) . . ?
C47 C46 C45 120.7(7) . . ?
C7 C8 C9 118.3(6) . . ?
C8 C9 C10 118.4(7) . . ?
C47 C48 C49 121.8(6) . . ?
C20 O3 C35 117.1(3) . . ?
C69 O10 C74 117.7(6) . . ?
O1 C13 N3 124.4(5) . . ?
O1 C13 C14 126.1(5) . . ?
N3 C13 C14 109.4(4) . . ?
O2 C16 N3 124.3(4) . . ?
O2 C16 C15 126.4(5) . . ?
N3 C16 C15 109.3(4) . . ?
C69 C70 C71 120.5(5) . . ?
C15 C14 C13 104.6(4) . . ?
C70 C69 O10 115.0(6) . . ?
C70 C69 C68 121.2(5) . . ?
O10 C69 C68 123.8(6) . . ?
C67 C68 C69 117.9(5) . . ?
C14 C15 C16 104.6(4) . . ?
C20 C19 C18 120.5(3) . . ?
Cl1 C75 Cl2 115.3 . . ?

loop_
_geom_bond_atom_site_label_1
_geom_bond_atom_site_label_2
_geom_bond_distance
_geom_bond_site_symmetry_2
_geom_bond_publ_flag
Pd1 C1 2.016(4) . ?
Pd1 N2 2.069(3) . ?
Pd1 N3 2.077(3) . ?
Pd1 P1 2.2575(9) . ?
Pd2 C38 2.006(4) . ?
Pd2 N6 2.095(3) . ?
Pd2 N5 2.113(3) . ?
Pd2 P2 2.2583(11) . ?
P1 C17 1.816(4) . ?
P1 C29 1.818(4) . ?
P1 C23 1.825(3) . ?
P2 C66 1.817(4) . ?
P2 C60 1.817(5) . ?
P2 C54 1.820(4) . ?
C1 C2 1.380(6) . ?
C1 C6 1.398(5) . ?
N3 C13 1.341(5) . ?
N3 C16 1.365(5) . ?
N2 N1 1.264(4) . ?
N2 C7 1.445(5) . ?
C23 C24 1.393(5) . ?
C23 C28 1.395(5) . ?
O5 C32 1.366(4) . ?
O5 C37 1.421(6) . ?
C17 C22 1.390(5) . ?
C17 C18 1.390(5) . ?
C29 C30 1.388(5) . ?
C29 C34 1.396(5) . ?
C33 C32 1.386(6) . ?
C33 C34 1.391(6) . ?
O4 C26 1.369(4) . ?
O4 C36 1.398(5) . ?
C31 C30 1.376(5) . ?
C31 C32 1.386(5) . ?
C18 C19 1.383(5) . ?
O8 C57 1.368(5) . ?
O8 C72 1.425(6) . ?
C27 C26 1.367(5) . ?
C27 C28 1.373(5) . ?
C57 C58 1.375(6) . ?
C57 C56 1.383(6) . ?
C25 C24 1.378(5) . ?
C25 C26 1.393(5) . ?
C54 C55 1.384(6) . ?
C54 C59 1.392(5) . ?
C20 O3 1.346(5) . ?
C20 C19 1.380(5) . ?
C20 C21 1.400(5) . ?
N6 C50 1.360(6) . ?
N6 C53 1.361(5) . ?
C21 C22 1.366(5) . ?
N1 C6 1.392(6) . ?
C58 C59 1.384(6) . ?
C7 C8 1.375(7) . ?
C7 C12 1.385(6) . ?
N5 N4 1.271(5) . ?
N5 C44 1.425(6) . ?
C66 C67 1.385(6) . ?
C66 C71 1.409(6) . ?
C2 C3 1.402(6) . ?
C55 C56 1.387(6) . ?
N4 C43 1.396(6) . ?
C38 C39 1.385(6) . ?
C38 C43 1.418(6) . ?
C60 C65 1.383(6) . ?
C60 C61 1.382(5) . ?
C44 C49 1.369(7) . ?
C44 C45 1.397(7) . ?
C3 C4 1.378(7) . ?
C65 C64 1.366(7) . ?
C12 C11 1.362(8) . ?
C39 C40 1.405(6) . ?
C43 C42 1.397(6) . ?
C6 C5 1.415(6) . ?
C62 C61 1.364(7) . ?
C62 C63 1.370(7) . ?
C71 C70 1.390(7) . ?
O6 C50 1.218(5) . ?
C53 O7 1.213(6) . ?
C53 C52 1.508(7) . ?
C67 C68 1.383(7) . ?
C64 C63 1.389(7) . ?
C4 C5 1.363(7) . ?
C42 C41 1.388(7) . ?
C50 C51 1.512(7) . ?
C11 C10 1.354(11) . ?
C40 C41 1.366(7) . ?
O9 C73' 1.274(6) . ?
O9 C63 1.361(7) . ?
O9 C73 1.392(6) . ?
C49 C48 1.390(8) . ?
C47 C48 1.353(9) . ?
C47 C46 1.384(9) . ?
C52 C51 1.474(7) . ?
C45 C46 1.383(9) . ?
C10 C9 1.402(11) . ?
C8 C9 1.393(8) . ?
O3 C35 1.456(5) . ?
O2 C16 1.207(5) . ?
O1 C13 1.215(6) . ?
O10 C69 1.374(6) . ?
O10 C74 1.378(9) . ?
C13 C14 1.529(7) . ?
C16 C15 1.518(6) . ?
C70 C69 1.347(8) . ?
C14 C15 1.471(8) . ?
C69 C68 1.399(8) . ?
Cl1 C75 1.3346 . ?
Cl2 C75 1.4467 . ?
